data_7033116
loop_
_publ_author_name
'Bagh, Bidraha'
'McKinty, Adam M.'
'Lough, Alan J.'
'Stephan, Douglas W.'

_publ_section_title
;
 1,2,3-Triazolylidene ruthenium(ii)-cyclometalated complexes and olefin
 selective hydrogenation catalysis.
;
_journal_issue 6
_journal_name_full 'Dalton transactions (Cambridge, England : 2003)'
_journal_page_first 2712
_journal_page_last 2723
_journal_paper_doi 10.1039/c4dt03156c
_journal_volume 44
_journal_year 2015
_chemical_formula_sum 'C53 H46 Cl3 N3 O P2 Ru'
_chemical_formula_weight 1010.29
_chemical_name_systematic
; 
 ? 
;
_space_group_IT_number 2
_symmetry_cell_setting triclinic
_symmetry_space_group_name_Hall '-P 1'
_symmetry_space_group_name_H-M 'P -1'
_atom_sites_solution_hydrogens geom
_atom_sites_solution_primary direct
_atom_sites_solution_secondary difmap
_audit_creation_method SHELXL-97
_cell_angle_alpha 88.100(2)
_cell_angle_beta 84.3830(10)
_cell_angle_gamma 68.5300(10)
_cell_formula_units_Z 2
_cell_length_a 11.4773(4)
_cell_length_b 13.5733(5)
_cell_length_c 16.1112(6)
_cell_measurement_reflns_used 9789
_cell_measurement_temperature 150(2)
_cell_measurement_theta_max 27.47
_cell_measurement_theta_min 2.46
_cell_volume 2324.49(15)
_computing_cell_refinement 'Bruker SAINT'
_computing_data_collection 'Bruker APEX2'
_computing_data_reduction 'Bruker SAINT'
_computing_molecular_graphics 'Bruker SHELXTL'
_computing_publication_material 'Bruker SHELXTL'
_computing_structure_refinement 'SHELXL-97 (Sheldrick, 2008)'
_computing_structure_solution 'SHELXS-97 (Sheldrick, 2008)'
_diffrn_ambient_temperature 150(2)
_diffrn_measured_fraction_theta_full 0.995
_diffrn_measured_fraction_theta_max 0.995
_diffrn_measurement_device_type 'Bruker APEX-II CCD'
_diffrn_measurement_method '\f and \w scans'
_diffrn_radiation_monochromator graphite
_diffrn_radiation_source 'fine-focus sealed tube'
_diffrn_radiation_type MoK\a
_diffrn_radiation_wavelength 0.71073
_diffrn_reflns_av_R_equivalents 0.0273
_diffrn_reflns_av_sigmaI/netI 0.0321
_diffrn_reflns_limit_h_max 14
_diffrn_reflns_limit_h_min -14
_diffrn_reflns_limit_k_max 16
_diffrn_reflns_limit_k_min -17
_diffrn_reflns_limit_l_max 20
_diffrn_reflns_limit_l_min -20
_diffrn_reflns_number 39203
_diffrn_reflns_theta_full 27.48
_diffrn_reflns_theta_max 27.48
_diffrn_reflns_theta_min 1.61
_exptl_absorpt_coefficient_mu 0.622
_exptl_absorpt_correction_T_max 0.9696
_exptl_absorpt_correction_T_min 0.9405
_exptl_absorpt_correction_type multi-scan
_exptl_absorpt_process_details SADABS
_exptl_crystal_colour red
_exptl_crystal_density_diffrn 1.443
_exptl_crystal_density_method 'not measured'
_exptl_crystal_description block
_exptl_crystal_F_000 1036
_exptl_crystal_size_max 0.10
_exptl_crystal_size_mid 0.10
_exptl_crystal_size_min 0.05
_refine_diff_density_max 0.651
_refine_diff_density_min -1.451
_refine_diff_density_rms 0.090
_refine_ls_extinction_method none
_refine_ls_goodness_of_fit_ref 1.059
_refine_ls_hydrogen_treatment mixed
_refine_ls_matrix_type full
_refine_ls_number_parameters 588
_refine_ls_number_reflns 10598
_refine_ls_number_restraints 0
_refine_ls_restrained_S_all 1.059
_refine_ls_R_factor_all 0.0492
_refine_ls_R_factor_gt 0.0391
_refine_ls_shift/su_max 0.095
_refine_ls_shift/su_mean 0.004
_refine_ls_structure_factor_coef Fsqd
_refine_ls_weighting_details 'calc w=1/[\s^2^(Fo^2^)+(0.0487P)^2^+3.8414P] where P=(Fo^2^+2Fc^2^)/3'
_refine_ls_weighting_scheme calc
_refine_ls_wR_factor_gt 0.1015
_refine_ls_wR_factor_ref 0.1081
_reflns_number_gt 8984
_reflns_number_total 10598
_reflns_threshold_expression >2sigma(I)
_cod_data_source_file c4dt03156c1.cif
_cod_data_source_block bid017_0m
_cod_depositor_comments
;
The following automatic conversions were performed:

'_symmetry_cell_setting' value 'Triclinic' changed to 'triclinic'
according to
/usr/data/users/saulius/crontab/automatic-downloads/rss-feeds/RSC/lib/dictionaries/cif_core.dic
dictionary named 'cif_core.dic' version 2.4.2 from 2011-04-26.

Automatic conversion script
Id: cif_fix_values 2827 2014-09-09 07:05:25Z andrius 

 Adding full bibliography for 7033114--7033118.cif.
;
_cod_original_sg_symbol_H-M P-1
_cod_database_code 7033116

loop_
_symmetry_equiv_pos_as_xyz
'x, y, z'
'-x, -y, -z'

loop_
_atom_site_label
_atom_site_type_symbol
_atom_site_fract_x
_atom_site_fract_y
_atom_site_fract_z
_atom_site_U_iso_or_equiv
_atom_site_adp_type
_atom_site_occupancy
_atom_site_symmetry_multiplicity
_atom_site_calc_flag
_atom_site_refinement_flags
_atom_site_disorder_assembly
_atom_site_disorder_group
Ru1 Ru 0.153568(18) 0.349282(16) 0.270900(12) 0.01369(7) Uani 1 1 d . . .
Cl1 Cl -0.05984(6) 0.47464(5) 0.25234(4) 0.02125(14) Uani 1 1 d . . .
P1 P 0.22836(6) 0.48198(5) 0.22328(4) 0.01545(14) Uani 1 1 d . . .
P2 P 0.07981(6) 0.21337(5) 0.30785(4) 0.01596(14) Uani 1 1 d . . .
N1 N 0.4128(2) 0.17926(19) 0.19363(15) 0.0231(5) Uani 1 1 d . . .
C70 C 0.6368(3) 0.1244(3) 0.3374(2) 0.0424(9) Uani 1 1 d . . .
H70A H 0.6189 0.0962 0.3919 0.064 Uiso 1 1 calc R . .
H70B H 0.6649 0.1833 0.3452 0.064 Uiso 1 1 calc R . .
H70C H 0.7029 0.0685 0.3044 0.064 Uiso 1 1 calc R . .
C1 C 0.3861(3) 0.4682(2) 0.24811(17) 0.0227(6) Uani 1 1 d . . .
C2 C 0.4029(3) 0.5264(4) 0.3119(2) 0.0446(9) Uani 1 1 d . . .
H5 H 0.3321 0.5776 0.3415 0.054 Uiso 1 1 calc R . .
C3 C 0.5232(4) 0.5101(5) 0.3327(3) 0.0686(15) Uani 1 1 d . . .
H4 H 0.5338 0.5498 0.3769 0.082 Uiso 1 1 calc R . .
C4 C 0.6260(4) 0.4383(4) 0.2906(3) 0.0628(14) Uani 1 1 d . . .
H1 H 0.7079 0.4297 0.3041 0.075 Uiso 1 1 calc R . .
C5 C 0.6115(3) 0.3782(3) 0.2287(2) 0.0444(10) Uani 1 1 d . . .
H3 H 0.6833 0.3269 0.2003 0.053 Uiso 1 1 calc R . .
C6 C 0.4918(3) 0.3920(3) 0.20716(19) 0.0282(7) Uani 1 1 d . . .
H2 H 0.4822 0.3495 0.1646 0.034 Uiso 1 1 calc R . .
C7 C 0.2405(2) 0.4932(2) 0.10953(16) 0.0192(5) Uani 1 1 d . . .
C8 C 0.1593(3) 0.4642(2) 0.06521(17) 0.0235(6) Uani 1 1 d . . .
H10 H 0.1019 0.4366 0.0943 0.028 Uiso 1 1 calc R . .
C9 C 0.1616(3) 0.4753(3) -0.02090(18) 0.0302(7) Uani 1 1 d . . .
H9 H 0.1055 0.4556 -0.0502 0.036 Uiso 1 1 calc R . .
C10 C 0.2453(3) 0.5150(3) -0.06430(19) 0.0314(7) Uani 1 1 d . . .
H8 H 0.2469 0.5222 -0.1232 0.038 Uiso 1 1 calc R . .
C11 C 0.3265(3) 0.5439(3) -0.02113(18) 0.0297(7) Uani 1 1 d . . .
H7 H 0.3836 0.5715 -0.0506 0.036 Uiso 1 1 calc R . .
C12 C 0.3248(3) 0.5327(2) 0.06475(17) 0.0227(6) Uani 1 1 d . . .
H6 H 0.3816 0.5522 0.0936 0.027 Uiso 1 1 calc R . .
C13 C 0.1350(3) 0.6185(2) 0.25695(18) 0.0215(6) Uani 1 1 d . . .
C14 C 0.0736(3) 0.6351(2) 0.33673(18) 0.0260(6) Uani 1 1 d . . .
H15 H 0.0778 0.5761 0.3713 0.031 Uiso 1 1 calc R . .
C15 C 0.0062(3) 0.7368(3) 0.3666(2) 0.0323(7) Uani 1 1 d . . .
H14 H -0.0351 0.7471 0.4215 0.039 Uiso 1 1 calc R . .
C16 C -0.0009(3) 0.8230(3) 0.3167(2) 0.0407(8) Uani 1 1 d . . .
H13 H -0.0463 0.8927 0.3372 0.049 Uiso 1 1 calc R . .
C17 C 0.0584(4) 0.8075(3) 0.2365(3) 0.0499(10) Uani 1 1 d . . .
H12 H 0.0529 0.8668 0.2019 0.060 Uiso 1 1 calc R . .
C18 C 0.1259(3) 0.7059(3) 0.2064(2) 0.0389(8) Uani 1 1 d . . .
H11 H 0.1659 0.6958 0.1512 0.047 Uiso 1 1 calc R . .
C19 C 0.3313(2) 0.2456(2) 0.25343(16) 0.0185(5) Uani 1 1 d . . .
N2 N 0.5298(2) 0.1276(2) 0.21621(16) 0.0294(6) Uani 1 1 d . . .
N3 N 0.5231(2) 0.1622(2) 0.29369(15) 0.0261(5) Uani 1 1 d . . .
C22 C 0.4076(2) 0.2325(2) 0.31867(17) 0.0202(5) Uani 1 1 d . . .
C23 C 0.3477(2) 0.2884(2) 0.39490(16) 0.0191(5) Uani 1 1 d . . .
C24 C 0.2178(2) 0.3451(2) 0.38454(16) 0.0167(5) Uani 1 1 d . . .
C25 C 0.1420(3) 0.3936(2) 0.45650(16) 0.0194(5) Uani 1 1 d . . .
H19 H 0.0543 0.4300 0.4535 0.023 Uiso 1 1 calc R . .
C26 C 0.1925(3) 0.3895(2) 0.53242(17) 0.0241(6) Uani 1 1 d . . .
H18 H 0.1387 0.4231 0.5801 0.029 Uiso 1 1 calc R . .
C27 C 0.3200(3) 0.3371(3) 0.53949(18) 0.0277(6) Uani 1 1 d . . .
H17 H 0.3534 0.3364 0.5913 0.033 Uiso 1 1 calc R . .
C28 C 0.3985(3) 0.2859(2) 0.47044(18) 0.0263(6) Uani 1 1 d . . .
H16 H 0.4859 0.2495 0.4747 0.032 Uiso 1 1 calc R . .
C29 C 0.3860(3) 0.1542(3) 0.1113(2) 0.0338(7) Uani 1 1 d . . .
H21 H 0.3040 0.2068 0.0977 0.041 Uiso 1 1 calc R . .
H27 H 0.3786 0.0837 0.1136 0.041 Uiso 1 1 calc R . .
C30 C 0.4854(3) 0.1538(3) 0.04268(19) 0.0322(7) Uani 1 1 d . . .
C31 C 0.5961(3) 0.0666(3) 0.0295(2) 0.0385(8) Uani 1 1 d . . .
H26 H 0.6108 0.0064 0.0645 0.046 Uiso 1 1 calc R . .
C32 C 0.6853(4) 0.0674(4) -0.0349(3) 0.0515(11) Uani 1 1 d . . .
H25 H 0.7612 0.0076 -0.0439 0.062 Uiso 1 1 calc R . .
C33 C 0.6643(5) 0.1540(4) -0.0856(3) 0.0638(15) Uani 1 1 d . . .
H24 H 0.7261 0.1542 -0.1293 0.077 Uiso 1 1 calc R . .
C34 C 0.5548(5) 0.2406(4) -0.0737(3) 0.0632(14) Uani 1 1 d . . .
H23 H 0.5406 0.3003 -0.1092 0.076 Uiso 1 1 calc R . .
C35 C 0.4647(4) 0.2406(3) -0.0095(2) 0.0457(9) Uani 1 1 d . . .
H22 H 0.3887 0.3003 -0.0013 0.055 Uiso 1 1 calc R . .
C36 C -0.0428(2) 0.2268(2) 0.39455(16) 0.0194(5) Uani 1 1 d . . .
C37 C -0.0581(3) 0.1384(2) 0.43420(19) 0.0261(6) Uani 1 1 d . . .
H32 H -0.0005 0.0693 0.4196 0.031 Uiso 1 1 calc R . .
C38 C -0.1576(3) 0.1514(3) 0.49485(19) 0.0299(7) Uani 1 1 d . . .
H31 H -0.1679 0.0911 0.5210 0.036 Uiso 1 1 calc R . .
C39 C -0.2412(3) 0.2511(3) 0.51727(19) 0.0298(7) Uani 1 1 d . . .
H30 H -0.3096 0.2594 0.5582 0.036 Uiso 1 1 calc R . .
C40 C -0.2251(3) 0.3392(3) 0.47982(19) 0.0287(6) Uani 1 1 d . . .
H29 H -0.2816 0.4081 0.4959 0.034 Uiso 1 1 calc R . .
C41 C -0.1262(3) 0.3269(2) 0.41873(17) 0.0218(6) Uani 1 1 d . . .
H28 H -0.1157 0.3877 0.3934 0.026 Uiso 1 1 calc R . .
C42 C 0.0117(3) 0.1765(2) 0.22044(18) 0.0208(5) Uani 1 1 d . . .
C43 C -0.0471(3) 0.1034(3) 0.2261(2) 0.0367(8) Uani 1 1 d . . .
H37 H -0.0505 0.0669 0.2771 0.044 Uiso 1 1 calc R . .
C44 C -0.1011(4) 0.0826(3) 0.1590(3) 0.0486(10) Uani 1 1 d . . .
H33 H -0.1407 0.0320 0.1641 0.058 Uiso 1 1 calc R . .
C45 C -0.0975(4) 0.1343(3) 0.0853(3) 0.0506(10) Uani 1 1 d . . .
H34 H -0.1317 0.1180 0.0386 0.061 Uiso 1 1 calc R . .
C46 C -0.0449(5) 0.2092(3) 0.0792(2) 0.0587(12) Uani 1 1 d . . .
H35 H -0.0467 0.2483 0.0290 0.070 Uiso 1 1 calc R . .
C47 C 0.0117(4) 0.2290(3) 0.1460(2) 0.0432(9) Uani 1 1 d . . .
H36 H 0.0510 0.2798 0.1401 0.052 Uiso 1 1 calc R . .
C48 C 0.2042(2) 0.0912(2) 0.33595(18) 0.0214(6) Uani 1 1 d . . .
C49 C 0.2541(3) 0.0881(2) 0.41250(19) 0.0264(6) Uani 1 1 d . . .
H42 H 0.2148 0.1442 0.4515 0.032 Uiso 1 1 calc R . .
C50 C 0.3595(3) 0.0043(3) 0.4316(2) 0.0360(8) Uani 1 1 d . . .
H41 H 0.3927 0.0032 0.4835 0.043 Uiso 1 1 calc R . .
C51 C 0.4174(3) -0.0781(3) 0.3759(3) 0.0462(10) Uani 1 1 d . . .
H40 H 0.4904 -0.1355 0.3892 0.055 Uiso 1 1 calc R . .
C52 C 0.3689(4) -0.0767(3) 0.3011(3) 0.0494(10) Uani 1 1 d . . .
H39 H 0.4084 -0.1336 0.2629 0.059 Uiso 1 1 calc R . .
C53 C 0.2624(3) 0.0076(3) 0.2808(2) 0.0359(7) Uani 1 1 d . . .
H38 H 0.2295 0.0078 0.2289 0.043 Uiso 1 1 calc R . .
C54 C 0.7970(11) 0.7296(8) 0.1972(8) 0.144(5) Uani 1 1 d . A 1
Cl2 Cl 0.68583(18) 0.84460(19) 0.23537(16) 0.1355(8) Uani 1 1 d . A 1
Cl3 Cl 0.84230(19) 0.78268(15) 0.08461(12) 0.1018(5) Uani 1 1 d . A 1
C55 C 0.7951(12) 0.7443(10) 0.1777(9) 0.013(2) Uani 0.251(3) 1 d P B 2
Cl4 Cl 0.6492(3) 0.6941(3) 0.2275(2) 0.0395(11) Uani 0.251(3) 1 d P B 2
Cl5 Cl 0.7550(10) 0.8407(9) 0.1503(8) 0.162(5) Uani 0.251(3) 1 d P B 2

loop_
_atom_site_aniso_label
_atom_site_aniso_U_11
_atom_site_aniso_U_22
_atom_site_aniso_U_33
_atom_site_aniso_U_23
_atom_site_aniso_U_13
_atom_site_aniso_U_12
Ru1 0.01267(10) 0.01725(11) 0.01329(11) 0.00131(7) -0.00204(7) -0.00786(8)
Cl1 0.0148(3) 0.0257(3) 0.0237(3) 0.0053(3) -0.0044(2) -0.0077(3)
P1 0.0149(3) 0.0199(3) 0.0144(3) 0.0021(3) -0.0019(2) -0.0097(3)
P2 0.0154(3) 0.0170(3) 0.0175(3) 0.0021(3) -0.0031(2) -0.0081(3)
N1 0.0188(11) 0.0250(13) 0.0247(12) -0.0044(10) 0.0019(9) -0.0078(10)
C70 0.0182(15) 0.058(2) 0.0363(19) 0.0132(17) -0.0049(13) 0.0024(15)
C1 0.0203(13) 0.0356(16) 0.0191(13) 0.0100(12) -0.0065(10) -0.0180(12)
C2 0.0385(19) 0.080(3) 0.0306(18) -0.0073(18) -0.0051(15) -0.038(2)
C3 0.056(3) 0.137(5) 0.042(2) -0.005(3) -0.017(2) -0.067(3)
C4 0.032(2) 0.130(4) 0.044(2) 0.032(3) -0.0194(17) -0.049(3)
C5 0.0174(15) 0.069(3) 0.046(2) 0.0354(19) -0.0072(14) -0.0160(16)
C6 0.0194(14) 0.0371(17) 0.0305(16) 0.0165(13) -0.0050(12) -0.0138(13)
C7 0.0180(12) 0.0223(14) 0.0174(13) 0.0030(10) -0.0019(10) -0.0075(11)
C8 0.0221(14) 0.0317(16) 0.0209(14) 0.0039(12) -0.0036(11) -0.0144(12)
C9 0.0303(16) 0.0471(19) 0.0199(14) 0.0020(13) -0.0081(12) -0.0206(15)
C10 0.0324(16) 0.0458(19) 0.0168(14) 0.0069(13) -0.0029(12) -0.0156(15)
C11 0.0270(15) 0.0430(19) 0.0226(15) 0.0097(13) -0.0008(12) -0.0180(14)
C12 0.0204(13) 0.0296(15) 0.0214(14) 0.0061(11) -0.0035(11) -0.0131(12)
C13 0.0210(13) 0.0221(14) 0.0246(14) -0.0004(11) -0.0008(11) -0.0119(11)
C14 0.0289(15) 0.0255(15) 0.0254(15) 0.0007(12) -0.0019(12) -0.0125(13)
C15 0.0349(17) 0.0313(17) 0.0313(17) -0.0084(13) 0.0044(13) -0.0139(14)
C16 0.043(2) 0.0204(16) 0.056(2) -0.0077(15) 0.0084(17) -0.0112(15)
C17 0.060(2) 0.0235(17) 0.058(2) 0.0047(16) 0.020(2) -0.0131(17)
C18 0.047(2) 0.0275(17) 0.0385(19) 0.0028(14) 0.0127(16) -0.0140(15)
C19 0.0194(13) 0.0190(13) 0.0193(13) 0.0005(10) 0.0009(10) -0.0101(11)
N2 0.0208(12) 0.0291(14) 0.0321(14) -0.0021(11) 0.0042(10) -0.0034(11)
N3 0.0161(11) 0.0309(14) 0.0268(13) 0.0055(10) 0.0001(9) -0.0041(10)
C22 0.0154(12) 0.0216(14) 0.0217(13) 0.0073(11) -0.0015(10) -0.0053(11)
C23 0.0153(12) 0.0237(14) 0.0195(13) 0.0045(11) -0.0022(10) -0.0087(11)
C24 0.0190(12) 0.0177(13) 0.0161(12) 0.0027(10) -0.0020(10) -0.0099(11)
C25 0.0195(13) 0.0206(13) 0.0182(13) 0.0001(10) -0.0010(10) -0.0074(11)
C26 0.0328(15) 0.0241(15) 0.0163(13) -0.0017(11) -0.0010(11) -0.0115(12)
C27 0.0327(16) 0.0371(17) 0.0182(14) 0.0052(12) -0.0106(12) -0.0168(14)
C28 0.0203(14) 0.0347(17) 0.0250(15) 0.0071(12) -0.0082(11) -0.0103(13)
C29 0.0301(16) 0.044(2) 0.0312(17) -0.0168(14) 0.0064(13) -0.0188(15)
C30 0.0375(17) 0.0410(19) 0.0259(16) -0.0164(14) 0.0073(13) -0.0246(15)
C31 0.0355(18) 0.049(2) 0.0359(18) -0.0206(16) 0.0072(14) -0.0223(16)
C32 0.040(2) 0.072(3) 0.051(2) -0.042(2) 0.0187(17) -0.033(2)
C33 0.076(3) 0.103(4) 0.041(2) -0.039(2) 0.030(2) -0.073(3)
C34 0.105(4) 0.070(3) 0.038(2) -0.016(2) 0.016(2) -0.064(3)
C35 0.061(2) 0.047(2) 0.0357(19) -0.0163(17) 0.0032(17) -0.027(2)
C36 0.0172(12) 0.0256(14) 0.0197(13) 0.0047(11) -0.0038(10) -0.0125(11)
C37 0.0251(14) 0.0245(15) 0.0321(16) 0.0052(12) -0.0036(12) -0.0134(12)
C38 0.0301(16) 0.0378(18) 0.0288(16) 0.0101(13) -0.0021(12) -0.0218(14)
C39 0.0262(15) 0.0445(19) 0.0235(15) 0.0039(13) 0.0022(12) -0.0200(14)
C40 0.0253(15) 0.0340(17) 0.0260(15) -0.0004(13) 0.0011(12) -0.0108(13)
C41 0.0218(13) 0.0262(15) 0.0199(13) 0.0035(11) -0.0034(11) -0.0114(12)
C42 0.0188(13) 0.0186(13) 0.0256(14) -0.0023(11) -0.0063(11) -0.0062(11)
C43 0.047(2) 0.0399(19) 0.0355(18) 0.0011(15) -0.0090(15) -0.0295(17)
C44 0.052(2) 0.054(2) 0.057(2) -0.0091(19) -0.0132(19) -0.036(2)
C45 0.064(3) 0.050(2) 0.046(2) -0.0103(18) -0.028(2) -0.024(2)
C46 0.104(4) 0.054(3) 0.033(2) 0.0083(18) -0.031(2) -0.041(3)
C47 0.078(3) 0.042(2) 0.0280(17) 0.0039(15) -0.0153(17) -0.041(2)
C48 0.0179(13) 0.0201(14) 0.0276(15) 0.0070(11) -0.0044(11) -0.0086(11)
C49 0.0272(15) 0.0273(15) 0.0294(15) 0.0106(12) -0.0074(12) -0.0154(13)
C50 0.0270(16) 0.048(2) 0.0394(19) 0.0262(16) -0.0161(14) -0.0202(15)
C51 0.0253(17) 0.039(2) 0.061(2) 0.0220(18) -0.0047(16) 0.0015(15)
C52 0.039(2) 0.036(2) 0.054(2) -0.0037(18) -0.0034(18) 0.0085(16)
C53 0.0321(17) 0.0308(18) 0.0357(18) -0.0010(14) -0.0050(14) -0.0001(14)
C54 0.142(8) 0.082(6) 0.189(12) 0.047(6) -0.018(8) -0.020(6)
Cl2 0.0795(11) 0.1338(18) 0.1526(19) -0.0437(15) 0.0115(12) 0.0069(11)
Cl3 0.1076(13) 0.1088(13) 0.1004(12) 0.0292(10) -0.0183(10) -0.0530(11)
C55 0.011(5) -0.006(4) 0.024(6) 0.008(4) 0.011(4) 0.008(4)
Cl4 0.0301(18) 0.043(2) 0.0331(19) -0.0103(14) -0.0102(13) 0.0045(14)
Cl5 0.122(7) 0.167(9) 0.177(10) 0.086(8) -0.006(7) -0.040(7)

loop_
_atom_type_symbol
_atom_type_description
_atom_type_scat_dispersion_real
_atom_type_scat_dispersion_imag
_atom_type_scat_source
C C 0.0033 0.0016 'International Tables Vol C Tables 4.2.6.8 and 6.1.1.4'
H H 0.0000 0.0000 'International Tables Vol C Tables 4.2.6.8 and 6.1.1.4'
N N 0.0061 0.0033 'International Tables Vol C Tables 4.2.6.8 and 6.1.1.4'
O O 0.0106 0.0060 'International Tables Vol C Tables 4.2.6.8 and 6.1.1.4'
P P 0.1023 0.0942 'International Tables Vol C Tables 4.2.6.8 and 6.1.1.4'
Cl Cl 0.1484 0.1585 'International Tables Vol C Tables 4.2.6.8 and 6.1.1.4'
Ru Ru -1.2594 0.8363 'International Tables Vol C Tables 4.2.6.8 and 6.1.1.4'

loop_
_geom_angle_atom_site_label_1
_geom_angle_atom_site_label_2
_geom_angle_atom_site_label_3
_geom_angle
C19 Ru1 C24 77.16(11)
C19 Ru1 P2 91.32(7)
C24 Ru1 P2 91.57(7)
C19 Ru1 P1 87.84(7)
C24 Ru1 P1 92.39(7)
P2 Ru1 P1 175.67(2)
C19 Ru1 Cl1 165.01(8)
C24 Ru1 Cl1 117.38(8)
P2 Ru1 Cl1 91.83(2)
P1 Ru1 Cl1 87.92(2)
C7 P1 C1 102.45(12)
C7 P1 C13 102.68(13)
C1 P1 C13 101.86(13)
C7 P1 Ru1 112.82(9)
C1 P1 Ru1 117.35(9)
C13 P1 Ru1 117.53(9)
C48 P2 C42 105.01(13)
C48 P2 C36 101.48(12)
C42 P2 C36 101.83(12)
C48 P2 Ru1 112.86(8)
C42 P2 Ru1 111.53(9)
C36 P2 Ru1 122.25(9)
N2 N1 C19 114.7(2)
N2 N1 C29 117.2(2)
C19 N1 C29 128.0(2)
N3 C70 H70A 109.5
N3 C70 H70B 109.5
H70A C70 H70B 109.5
N3 C70 H70C 109.5
H70A C70 H70C 109.5
H70B C70 H70C 109.5
C2 C1 C6 118.6(3)
C2 C1 P1 121.2(2)
C6 C1 P1 120.0(2)
C1 C2 C3 120.1(4)
C1 C2 H5 119.9
C3 C2 H5 119.9
C4 C3 C2 120.9(4)
C4 C3 H4 119.5
C2 C3 H4 119.5
C3 C4 C5 119.9(3)
C3 C4 H1 120.0
C5 C4 H1 120.0
C4 C5 C6 120.4(4)
C4 C5 H3 119.8
C6 C5 H3 119.8
C5 C6 C1 120.0(3)
C5 C6 H2 120.0
C1 C6 H2 120.0
C8 C7 C12 118.2(2)
C8 C7 P1 118.63(19)
C12 C7 P1 123.1(2)
C9 C8 C7 120.7(3)
C9 C8 H10 119.6
C7 C8 H10 119.6
C10 C9 C8 120.4(3)
C10 C9 H9 119.8
C8 C9 H9 119.8
C11 C10 C9 119.5(3)
C11 C10 H8 120.2
C9 C10 H8 120.2
C10 C11 C12 120.4(3)
C10 C11 H7 119.8
C12 C11 H7 119.8
C11 C12 C7 120.8(3)
C11 C12 H6 119.6
C7 C12 H6 119.6
C14 C13 C18 118.8(3)
C14 C13 P1 118.5(2)
C18 C13 P1 122.7(2)
C15 C14 C13 120.9(3)
C15 C14 H15 119.5
C13 C14 H15 119.5
C16 C15 C14 120.0(3)
C16 C15 H14 120.0
C14 C15 H14 120.0
C15 C16 C17 119.7(3)
C15 C16 H13 120.1
C17 C16 H13 120.1
C16 C17 C18 120.4(3)
C16 C17 H12 119.8
C18 C17 H12 119.8
C17 C18 C13 120.1(3)
C17 C18 H11 119.9
C13 C18 H11 119.9
N1 C19 C22 101.9(2)
N1 C19 Ru1 140.6(2)
C22 C19 Ru1 117.48(19)
N3 N2 N1 103.2(2)
N2 N3 C22 112.2(2)
N2 N3 C70 118.2(3)
C22 N3 C70 129.6(3)
N3 C22 C19 108.1(2)
N3 C22 C23 135.4(3)
C19 C22 C23 116.4(2)
C28 C23 C24 122.5(3)
C28 C23 C22 128.7(3)
C24 C23 C22 108.6(2)
C25 C24 C23 115.9(2)
C25 C24 Ru1 124.3(2)
C23 C24 Ru1 119.79(19)
C26 C25 C24 121.4(3)
C26 C25 H19 119.3
C24 C25 H19 119.3
C27 C26 C25 121.1(3)
C27 C26 H18 119.5
C25 C26 H18 119.5
C26 C27 C28 119.7(3)
C26 C27 H17 120.2
C28 C27 H17 120.2
C27 C28 C23 119.3(3)
C27 C28 H16 120.4
C23 C28 H16 120.4
N1 C29 C30 113.2(2)
N1 C29 H21 108.9
C30 C29 H21 108.9
N1 C29 H27 108.9
C30 C29 H27 108.9
H21 C29 H27 107.7
C35 C30 C31 119.4(3)
C35 C30 C29 119.7(3)
C31 C30 C29 121.0(3)
C30 C31 C32 120.0(4)
C30 C31 H26 120.0
C32 C31 H26 120.0
C33 C32 C31 120.1(4)
C33 C32 H25 119.9
C31 C32 H25 119.9
C32 C33 C34 120.6(4)
C32 C33 H24 119.7
C34 C33 H24 119.7
C33 C34 C35 119.8(4)
C33 C34 H23 120.1
C35 C34 H23 120.1
C30 C35 C34 120.2(4)
C30 C35 H22 119.9
C34 C35 H22 119.9
C41 C36 C37 118.7(2)
C41 C36 P2 119.40(19)
C37 C36 P2 121.8(2)
C38 C37 C36 120.2(3)
C38 C37 H32 119.9
C36 C37 H32 119.9
C39 C38 C37 120.6(3)
C39 C38 H31 119.7
C37 C38 H31 119.7
C38 C39 C40 119.7(3)
C38 C39 H30 120.2
C40 C39 H30 120.2
C39 C40 C41 120.1(3)
C39 C40 H29 119.9
C41 C40 H29 119.9
C36 C41 C40 120.7(3)
C36 C41 H28 119.7
C40 C41 H28 119.7
C47 C42 C43 117.3(3)
C47 C42 P2 118.4(2)
C43 C42 P2 124.2(2)
C44 C43 C42 121.2(3)
C44 C43 H37 119.4
C42 C43 H37 119.4
C45 C44 C43 120.3(3)
C45 C44 H33 119.9
C43 C44 H33 119.9
C46 C45 C44 119.6(3)
C46 C45 H34 120.2
C44 C45 H34 120.2
C45 C46 C47 120.4(4)
C45 C46 H35 119.8
C47 C46 H35 119.8
C42 C47 C46 121.1(3)
C42 C47 H36 119.4
C46 C47 H36 119.4
C53 C48 C49 118.5(3)
C53 C48 P2 122.8(2)
C49 C48 P2 118.1(2)
C50 C49 C48 120.5(3)
C50 C49 H42 119.8
C48 C49 H42 119.8
C49 C50 C51 120.5(3)
C49 C50 H41 119.7
C51 C50 H41 119.7
C52 C51 C50 119.7(3)
C52 C51 H40 120.2
C50 C51 H40 120.2
C51 C52 C53 120.6(4)
C51 C52 H39 119.7
C53 C52 H39 119.7
C48 C53 C52 120.2(3)
C48 C53 H38 119.9
C52 C53 H38 119.9
Cl2 C54 Cl3 98.6(5)
Cl5 C55 Cl4 113.3(9)

loop_
_geom_bond_atom_site_label_1
_geom_bond_atom_site_label_2
_geom_bond_distance
Ru1 C19 2.008(3)
Ru1 C24 2.031(3)
Ru1 P2 2.3337(6)
Ru1 P1 2.3412(6)
Ru1 Cl1 2.4582(7)
P1 C7 1.830(3)
P1 C1 1.833(3)
P1 C13 1.837(3)
P2 C48 1.827(3)
P2 C42 1.843(3)
P2 C36 1.846(3)
N1 N2 1.349(3)
N1 C19 1.371(3)
N1 C29 1.469(4)
C70 N3 1.458(4)
C70 H70A 0.9800
C70 H70B 0.9800
C70 H70C 0.9800
C1 C2 1.387(4)
C1 C6 1.396(4)
C2 C3 1.389(5)
C2 H5 0.9500
C3 C4 1.360(7)
C3 H4 0.9500
C4 C5 1.368(6)
C4 H1 0.9500
C5 C6 1.394(4)
C5 H3 0.9500
C6 H2 0.9500
C7 C8 1.397(4)
C7 C12 1.401(3)
C8 C9 1.389(4)
C8 H10 0.9500
C9 C10 1.387(4)
C9 H9 0.9500
C10 C11 1.385(4)
C10 H8 0.9500
C11 C12 1.386(4)
C11 H7 0.9500
C12 H6 0.9500
C13 C14 1.387(4)
C13 C18 1.394(4)
C14 C15 1.387(4)
C14 H15 0.9500
C15 C16 1.380(5)
C15 H14 0.9500
C16 C17 1.385(5)
C16 H13 0.9500
C17 C18 1.389(5)
C17 H12 0.9500
C18 H11 0.9500
C19 C22 1.399(4)
N2 N3 1.333(4)
N3 C22 1.351(4)
C22 C23 1.440(4)
C23 C28 1.394(4)
C23 C24 1.430(4)
C24 C25 1.403(4)
C25 C26 1.395(4)
C25 H19 0.9500
C26 C27 1.387(4)
C26 H18 0.9500
C27 C28 1.389(4)
C27 H17 0.9500
C28 H16 0.9500
C29 C30 1.507(4)
C29 H21 0.9900
C29 H27 0.9900
C30 C35 1.385(5)
C30 C31 1.387(5)
C31 C32 1.388(5)
C31 H26 0.9500
C32 C33 1.369(7)
C32 H25 0.9500
C33 C34 1.373(7)
C33 H24 0.9500
C34 C35 1.389(5)
C34 H23 0.9500
C35 H22 0.9500
C36 C41 1.386(4)
C36 C37 1.401(4)
C37 C38 1.391(4)
C37 H32 0.9500
C38 C39 1.376(5)
C38 H31 0.9500
C39 C40 1.386(4)
C39 H30 0.9500
C40 C41 1.392(4)
C40 H29 0.9500
C41 H28 0.9500
C42 C47 1.374(4)
C42 C43 1.386(4)
C43 C44 1.383(5)
C43 H37 0.9500
C44 C45 1.363(6)
C44 H33 0.9500
C45 C46 1.355(6)
C45 H34 0.9500
C46 C47 1.393(5)
C46 H35 0.9500
C47 H36 0.9500
C48 C53 1.385(4)
C48 C49 1.403(4)
C49 C50 1.376(4)
C49 H42 0.9500
C50 C51 1.380(6)
C50 H41 0.9500
C51 C52 1.372(6)
C51 H40 0.9500
C52 C53 1.393(5)
C52 H39 0.9500
C53 H38 0.9500
C54 Cl2 1.702(12)
C54 Cl3 2.021(11)
C55 Cl5 1.294(17)
C55 Cl4 2.109(13)

loop_
_geom_torsion_atom_site_label_1
_geom_torsion_atom_site_label_2
_geom_torsion_atom_site_label_3
_geom_torsion_atom_site_label_4
_geom_torsion
C19 Ru1 P1 C7 85.09(12)
C24 Ru1 P1 C7 162.14(12)
P2 Ru1 P1 C7 6.2(4)
Cl1 Ru1 P1 C7 -80.53(10)
C19 Ru1 P1 C1 -33.66(13)
C24 Ru1 P1 C1 43.39(13)
P2 Ru1 P1 C1 -112.6(3)
Cl1 Ru1 P1 C1 160.72(11)
C19 Ru1 P1 C13 -155.70(13)
C24 Ru1 P1 C13 -78.66(13)
P2 Ru1 P1 C13 125.4(3)
Cl1 Ru1 P1 C13 38.68(11)
C19 Ru1 P2 C48 17.50(13)
C24 Ru1 P2 C48 -59.68(13)
P1 Ru1 P2 C48 96.3(3)
Cl1 Ru1 P2 C48 -177.15(10)
C19 Ru1 P2 C42 -100.43(12)
C24 Ru1 P2 C42 -177.62(12)
P1 Ru1 P2 C42 -21.6(4)
Cl1 Ru1 P2 C42 64.91(10)
C19 Ru1 P2 C36 138.93(13)
C24 Ru1 P2 C36 61.74(13)
P1 Ru1 P2 C36 -142.3(3)
Cl1 Ru1 P2 C36 -55.73(10)
C7 P1 C1 C2 133.8(3)
C13 P1 C1 C2 27.7(3)
Ru1 P1 C1 C2 -102.1(3)
C7 P1 C1 C6 -51.5(2)
C13 P1 C1 C6 -157.5(2)
Ru1 P1 C1 C6 72.6(2)
C6 C1 C2 C3 1.5(5)
P1 C1 C2 C3 176.3(3)
C1 C2 C3 C4 0.7(7)
C2 C3 C4 C5 -2.3(7)
C3 C4 C5 C6 1.5(6)
C4 C5 C6 C1 0.7(5)
C2 C1 C6 C5 -2.2(4)
P1 C1 C6 C5 -177.1(2)
C1 P1 C7 C8 155.4(2)
C13 P1 C7 C8 -99.2(2)
Ru1 P1 C7 C8 28.3(3)
C1 P1 C7 C12 -26.7(3)
C13 P1 C7 C12 78.7(3)
Ru1 P1 C7 C12 -153.8(2)
C12 C7 C8 C9 -0.5(4)
P1 C7 C8 C9 177.4(2)
C7 C8 C9 C10 0.3(5)
C8 C9 C10 C11 -0.2(5)
C9 C10 C11 C12 0.4(5)
C10 C11 C12 C7 -0.7(5)
C8 C7 C12 C11 0.7(4)
P1 C7 C12 C11 -177.1(2)
C7 P1 C13 C14 159.9(2)
C1 P1 C13 C14 -94.2(2)
Ru1 P1 C13 C14 35.5(3)
C7 P1 C13 C18 -21.6(3)
C1 P1 C13 C18 84.2(3)
Ru1 P1 C13 C18 -146.0(2)
C18 C13 C14 C15 -1.2(5)
P1 C13 C14 C15 177.3(2)
C13 C14 C15 C16 0.3(5)
C14 C15 C16 C17 0.6(6)
C15 C16 C17 C18 -0.6(6)
C16 C17 C18 C13 -0.4(6)
C14 C13 C18 C17 1.3(5)
P1 C13 C18 C17 -177.2(3)
N2 N1 C19 C22 0.1(3)
C29 N1 C19 C22 176.6(3)
N2 N1 C19 Ru1 177.6(2)
C29 N1 C19 Ru1 -6.0(5)
C24 Ru1 C19 N1 176.3(3)
P2 Ru1 C19 N1 85.0(3)
P1 Ru1 C19 N1 -90.7(3)
Cl1 Ru1 C19 N1 -17.1(5)
C24 Ru1 C19 C22 -6.47(19)
P2 Ru1 C19 C22 -97.78(19)
P1 Ru1 C19 C22 86.47(19)
Cl1 Ru1 C19 C22 160.13(19)
C19 N1 N2 N3 0.0(3)
C29 N1 N2 N3 -176.8(2)
N1 N2 N3 C22 -0.2(3)
N1 N2 N3 C70 -178.0(3)
N2 N3 C22 C19 0.3(3)
C70 N3 C22 C19 177.7(3)
N2 N3 C22 C23 175.9(3)
C70 N3 C22 C23 -6.6(5)
N1 C19 C22 N3 -0.2(3)
Ru1 C19 C22 N3 -178.41(18)
N1 C19 C22 C23 -176.8(2)
Ru1 C19 C22 C23 5.0(3)
N3 C22 C23 C28 1.1(5)
C19 C22 C23 C28 176.5(3)
N3 C22 C23 C24 -174.4(3)
C19 C22 C23 C24 1.0(3)
C28 C23 C24 C25 -3.4(4)
C22 C23 C24 C25 172.4(2)
C28 C23 C24 Ru1 177.5(2)
C22 C23 C24 Ru1 -6.6(3)
C19 Ru1 C24 C25 -171.6(2)
P2 Ru1 C24 C25 -80.6(2)
P1 Ru1 C24 C25 101.1(2)
Cl1 Ru1 C24 C25 12.2(2)
C19 Ru1 C24 C23 7.37(19)
P2 Ru1 C24 C23 98.36(19)
P1 Ru1 C24 C23 -79.87(19)
Cl1 Ru1 C24 C23 -168.76(17)
C23 C24 C25 C26 2.3(4)
Ru1 C24 C25 C26 -178.7(2)
C24 C25 C26 C27 0.0(4)
C25 C26 C27 C28 -1.4(4)
C26 C27 C28 C23 0.3(4)
C24 C23 C28 C27 2.2(4)
C22 C23 C28 C27 -172.8(3)
N2 N1 C29 C30 -47.4(4)
C19 N1 C29 C30 136.3(3)
N1 C29 C30 C35 -100.6(4)
N1 C29 C30 C31 81.1(4)
C35 C30 C31 C32 0.7(5)
C29 C30 C31 C32 178.9(3)
C30 C31 C32 C33 -0.1(5)
C31 C32 C33 C34 -0.4(6)
C32 C33 C34 C35 0.3(6)
C31 C30 C35 C34 -0.8(5)
C29 C30 C35 C34 -179.0(3)
C33 C34 C35 C30 0.3(6)
C48 P2 C36 C41 151.1(2)
C42 P2 C36 C41 -100.7(2)
Ru1 P2 C36 C41 24.4(3)
C48 P2 C36 C37 -32.1(3)
C42 P2 C36 C37 76.1(2)
Ru1 P2 C36 C37 -158.75(19)
C41 C36 C37 C38 1.8(4)
P2 C36 C37 C38 -175.0(2)
C36 C37 C38 C39 -0.7(5)
C37 C38 C39 C40 -0.9(5)
C38 C39 C40 C41 1.2(5)
C37 C36 C41 C40 -1.5(4)
P2 C36 C41 C40 175.4(2)
C39 C40 C41 C36 0.0(4)
C48 P2 C42 C47 -122.1(3)
C36 P2 C42 C47 132.4(3)
Ru1 P2 C42 C47 0.4(3)
C48 P2 C42 C43 62.1(3)
C36 P2 C42 C43 -43.3(3)
Ru1 P2 C42 C43 -175.3(2)
C47 C42 C43 C44 1.4(5)
P2 C42 C43 C44 177.2(3)
C42 C43 C44 C45 -0.2(6)
C43 C44 C45 C46 -2.4(7)
C44 C45 C46 C47 3.7(7)
C43 C42 C47 C46 -0.2(6)
P2 C42 C47 C46 -176.2(3)
C45 C46 C47 C42 -2.4(7)
C42 P2 C48 C53 23.4(3)
C36 P2 C48 C53 129.1(3)
Ru1 P2 C48 C53 -98.3(2)
C42 P2 C48 C49 -165.6(2)
C36 P2 C48 C49 -59.8(2)
Ru1 P2 C48 C49 72.7(2)
C53 C48 C49 C50 0.8(4)
P2 C48 C49 C50 -170.6(2)
C48 C49 C50 C51 -0.3(4)
C49 C50 C51 C52 -0.4(5)
C50 C51 C52 C53 0.4(6)
C49 C48 C53 C52 -0.7(5)
P2 C48 C53 C52 170.3(3)
C51 C52 C53 C48 0.1(6)
